data_4063563
loop_
_publ_author_name
'Cheung, Chi Wai'
'Chan, Kin Shing'

_publ_section_title
;
 Base-Promoted Selective Aryl C--Br and C--I Bond Cleavage by Iridium(III)
 Porphyrin: Reduction of IrIII--OH to IrIIfor Metalloradical Ipso
 Substitution of Aryl--Halogen Bonds
;
_journal_issue 16
_journal_name_full Organometallics
_journal_page_first 4269
_journal_paper_doi 10.1021/om200251k
_journal_volume 30
_journal_year 2011
_chemical_formula_sum 'C54 H41 Ir N4'
_chemical_formula_weight 938.11
_chemical_name_systematic
; 
 ? 
;
_space_group_IT_number 2
_symmetry_cell_setting triclinic
_symmetry_space_group_name_Hall '-P 1'
_symmetry_space_group_name_H-M 'P -1'
_atom_sites_solution_hydrogens geom
_atom_sites_solution_primary direct
_atom_sites_solution_secondary difmap
_audit_creation_method SHELXL-97
_cell_angle_alpha 76.108(5)
_cell_angle_beta 72.703(3)
_cell_angle_gamma 71.709(3)
_cell_formula_units_Z 2
_cell_length_a 11.3189(19)
_cell_length_b 12.050(2)
_cell_length_c 19.000(4)
_cell_measurement_reflns_used 864
_cell_measurement_temperature 293(2)
_cell_measurement_theta_max 25.51
_cell_measurement_theta_min 2.49
_cell_volume 2318.3(7)
_computing_cell_refinement 'BRUKER SMART CCD DIFFRACTOMETER'
_computing_data_collection 'BRUKER SMART CCD DIFFRACTOMETER'
_computing_data_reduction 'BRUKER SMART CCD DIFFRACTOMETER'
_computing_molecular_graphics 'SIEMENS SHELXTL'
_computing_publication_material 'SIEMENS SHELXTL'
_computing_structure_refinement 'SHELXL-97 (Sheldrick, 1997)'
_computing_structure_solution 'SHELXS-97 (Sheldrick, 1990)'
_diffrn_ambient_temperature 293(2)
_diffrn_measured_fraction_theta_full 0.995
_diffrn_measured_fraction_theta_max 0.995
_diffrn_measurement_device_type 'BRUKER SMART CCD DIFFRACTOMETER'
_diffrn_measurement_method 'OMEGA SCAN'
_diffrn_radiation_monochromator graphite
_diffrn_radiation_source 'fine-focus sealed tube'
_diffrn_radiation_type MoK\a
_diffrn_radiation_wavelength 0.71073
_diffrn_reflns_av_R_equivalents 0.0264
_diffrn_reflns_av_sigmaI/netI 0.0479
_diffrn_reflns_limit_h_max 11
_diffrn_reflns_limit_h_min -13
_diffrn_reflns_limit_k_max 13
_diffrn_reflns_limit_k_min -14
_diffrn_reflns_limit_l_max 19
_diffrn_reflns_limit_l_min -22
_diffrn_reflns_number 12629
_diffrn_reflns_theta_full 25.00
_diffrn_reflns_theta_max 25.00
_diffrn_reflns_theta_min 1.14
_exptl_absorpt_coefficient_mu 2.918
_exptl_absorpt_correction_T_max 1.0000
_exptl_absorpt_correction_T_min 0.559137
_exptl_absorpt_correction_type SADABS
_exptl_crystal_colour colourless
_exptl_crystal_density_diffrn 1.344
_exptl_crystal_density_meas 0
_exptl_crystal_density_method 'not measured'
_exptl_crystal_description block
_exptl_crystal_F_000 940
_exptl_crystal_size_max 0.40
_exptl_crystal_size_mid 0.30
_exptl_crystal_size_min 0.20
_refine_diff_density_max 1.951
_refine_diff_density_min -0.949
_refine_diff_density_rms 0.145
_refine_ls_extinction_method none
_refine_ls_goodness_of_fit_ref 1.174
_refine_ls_hydrogen_treatment riding
_refine_ls_matrix_type full
_refine_ls_number_parameters 589
_refine_ls_number_reflns 8154
_refine_ls_number_restraints 36
_refine_ls_restrained_S_all 1.174
_refine_ls_R_factor_all 0.0764
_refine_ls_R_factor_gt 0.0553
_refine_ls_shift/su_max 0.013
_refine_ls_shift/su_mean 0.002
_refine_ls_structure_factor_coef Fsqd
_refine_ls_weighting_details 'calc w=1/[\s^2^(Fo^2^)+(0.0695P)^2^+10.3542P] where P=(Fo^2^+2Fc^2^)/3'
_refine_ls_weighting_scheme calc
_refine_ls_wR_factor_gt 0.1586
_refine_ls_wR_factor_ref 0.1729
_reflns_number_gt 6005
_reflns_number_total 8154
_reflns_threshold_expression >2sigma(I)
_cod_data_source_file om200251k_si_002.cif
_cod_data_source_block cwc816
_cod_depositor_comments
;
The following automatic conversions were performed:

'_symmetry_cell_setting' value 'Triclinic' changed to 'triclinic'
according to the built-in table from CIF Core dictionary named
'cif_core.dic' version 2.4.1 from 2010-06-29.

Automatic conversion script
Id: cif_fix_values 1715 2011-07-08 13:25:40Z adriana 
;
_cod_original_sg_symbol_H-M P-1
_cod_database_code 4063563

loop_
_symmetry_equiv_pos_as_xyz
'x, y, z'
'-x, -y, -z'

loop_
_atom_site_label
_atom_site_type_symbol
_atom_site_fract_x
_atom_site_fract_y
_atom_site_fract_z
_atom_site_U_iso_or_equiv
_atom_site_adp_type
_atom_site_occupancy
_atom_site_symmetry_multiplicity
_atom_site_calc_flag
_atom_site_refinement_flags
Ir1 Ir 0.5000 0.5000 0.5000 0.04237(17) Uani 1 2 d S
Ir1' Ir 0.5000 0.5000 0.0000 0.0615(2) Uani 1 2 d S
N1 N 0.6746(6) 0.5182(6) 0.4364(4) 0.0462(17) Uani 1 1 d .
N1' N 0.5038(9) 0.5398(9) 0.0984(5) 0.068(2) Uani 1 1 d .
N2 N 0.4151(6) 0.6490(7) 0.4371(4) 0.0474(17) Uani 1 1 d .
N2' N 0.3158(7) 0.5998(8) 0.0093(5) 0.060(2) Uani 1 1 d .
C1 C 0.7931(8) 0.4426(9) 0.4468(6) 0.053(2) Uani 1 1 d .
C1' C 0.6009(11) 0.5043(11) 0.1318(6) 0.071(3) Uani 1 1 d .
C2 C 0.8912(8) 0.4866(9) 0.3893(6) 0.063(3) Uani 1 1 d .
H2A H 0.9789 0.4517 0.3818 0.076 Uiso 1 1 calc R
C2' C 0.5619(11) 0.5554(12) 0.1982(7) 0.082(4) Uani 1 1 d .
H2'A H 0.6115 0.5434 0.2319 0.098 Uiso 1 1 calc R
C3 C 0.8369(9) 0.5842(10) 0.3493(6) 0.063(3) Uani 1 1 d .
H3A H 0.8789 0.6314 0.3099 0.076 Uiso 1 1 calc R
C3' C 0.4424(12) 0.6233(13) 0.2037(7) 0.090(4) Uani 1 1 d .
H3'A H 0.3937 0.6680 0.2411 0.108 Uiso 1 1 calc R
C4 C 0.6985(8) 0.6044(9) 0.3782(5) 0.052(2) Uani 1 1 d .
C4' C 0.4034(11) 0.6140(11) 0.1404(6) 0.074(3) Uani 1 1 d .
C5 C 0.6105(8) 0.6990(9) 0.3491(5) 0.053(2) Uani 1 1 d .
C5' C 0.2839(9) 0.6796(10) 0.1229(6) 0.065(3) Uani 1 1 d .
C6 C 0.4752(8) 0.7181(8) 0.3774(5) 0.049(2) Uani 1 1 d .
C6' C 0.2464(10) 0.6700(10) 0.0625(6) 0.065(3) Uani 1 1 d .
C7 C 0.3813(9) 0.8117(9) 0.3461(6) 0.058(2) Uani 1 1 d .
H7A H 0.3976 0.8700 0.3052 0.070 Uiso 1 1 calc R
C7' C 0.1215(11) 0.7295(11) 0.0471(7) 0.076(3) Uani 1 1 d .
H7'A H 0.0560 0.7832 0.0743 0.091 Uiso 1 1 calc R
C8 C 0.2643(9) 0.7995(9) 0.3872(6) 0.061(3) Uani 1 1 d .
H8A H 0.1853 0.8471 0.3796 0.073 Uiso 1 1 calc R
C8' C 0.1175(10) 0.6927(10) -0.0138(7) 0.071(3) Uani 1 1 d .
H8'A H 0.0475 0.7142 -0.0348 0.085 Uiso 1 1 calc R
C9 C 0.2863(8) 0.6982(9) 0.4452(5) 0.052(2) Uani 1 1 d .
C9' C 0.2402(10) 0.6145(10) -0.0402(6) 0.070(3) Uani 1 1 d .
C10 C 0.1884(7) 0.6569(9) 0.5015(5) 0.049(2) Uani 1 1 d .
C10' C 0.2736(11) 0.5626(11) -0.1029(6) 0.073(3) Uani 1 1 d .
C11 C 0.6567(9) 0.7868(10) 0.2857(6) 0.062(3) Uani 1 1 d .
C11' C 0.1949(10) 0.7636(10) 0.1732(6) 0.067(3) Uani 1 1 d .
C12 C 0.6413(12) 0.8996(11) 0.2950(8) 0.083(3) Uani 1 1 d .
H12A H 0.5981 0.9234 0.3411 0.099 Uiso 1 1 calc R
C12' C 0.1084(12) 0.7296(12) 0.2333(8) 0.093(4) Uani 1 1 d .
H12B H 0.1034 0.6515 0.2441 0.111 Uiso 1 1 calc R
C13 C 0.6910(13) 0.9809(13) 0.2346(10) 0.106(5) Uani 1 1 d .
H13A H 0.6809 1.0573 0.2418 0.127 Uiso 1 1 calc R
C13' C 0.0251(11) 0.8102(12) 0.2803(7) 0.086(4) Uani 1 1 d .
H13C H -0.0326 0.7838 0.3224 0.103 Uiso 1 1 calc R
C14 C 0.7536(14) 0.9491(15) 0.1657(10) 0.106(5) Uani 1 1 d .
C14' C 0.0267(11) 0.9229(11) 0.2663(7) 0.073(3) Uani 1 1 d .
C15 C 0.7674(13) 0.8395(17) 0.1576(8) 0.103(5) Uani 1 1 d .
H15A H 0.8065 0.8180 0.1106 0.124 Uiso 1 1 calc R
C15' C 0.1136(19) 0.9593(13) 0.2063(9) 0.127(7) Uani 1 1 d .
H15B H 0.1190 1.0373 0.1963 0.153 Uiso 1 1 calc R
C16 C 0.7255(12) 0.7531(14) 0.2171(7) 0.092(4) Uani 1 1 d .
H16A H 0.7438 0.6750 0.2101 0.110 Uiso 1 1 calc R
C16' C 0.1947(17) 0.8798(13) 0.1597(9) 0.125(7) Uani 1 1 d .
H16B H 0.2515 0.9069 0.1173 0.151 Uiso 1 1 calc R
C17 C 0.8128(19) 1.0329(18) 0.1030(12) 0.181(11) Uani 1 1 d .
H17A H 0.8515 0.9956 0.0593 0.271 Uiso 1 1 calc R
H17B H 0.8770 1.0530 0.1173 0.271 Uiso 1 1 calc R
H17C H 0.7477 1.1035 0.0922 0.271 Uiso 1 1 calc R
C17' C -0.0623(14) 1.0081(13) 0.3198(9) 0.107(5) Uani 1 1 d .
H17D H -0.1173 0.9675 0.3590 0.161 Uiso 1 1 calc R
H17E H -0.1134 1.0742 0.2929 0.161 Uiso 1 1 calc R
H17F H -0.0119 1.0359 0.3410 0.161 Uiso 1 1 calc R
C21 C 0.0520(8) 0.7292(9) 0.5048(6) 0.055(2) Uani 1 1 d .
C21' C 0.1748(10) 0.5815(10) -0.1437(6) 0.066(3) Uani 1 1 d .
C22 C 0.0053(9) 0.8309(10) 0.5324(7) 0.069(3) Uani 1 1 d .
H22A H 0.0597 0.8590 0.5479 0.083 Uiso 1 1 calc R
C22' C 0.0760(12) 0.5251(13) -0.1111(8) 0.089(4) Uani 1 1 d .
H22B H 0.0784 0.4730 -0.0663 0.107 Uiso 1 1 calc R
C23 C -0.1209(12) 0.8955(11) 0.5386(8) 0.088(4) Uani 1 1 d .
H23A H -0.1503 0.9656 0.5583 0.106 Uiso 1 1 calc R
C23' C -0.0213(14) 0.5434(14) -0.1420(8) 0.096(4) Uani 1 1 d .
H23B H -0.0848 0.5040 -0.1183 0.115 Uiso 1 1 calc R
C24 C -0.2037(9) 0.8563(12) 0.5157(8) 0.080(3) Uani 1 1 d .
C24' C -0.0295(13) 0.6184(13) -0.2071(8) 0.087(4) Uani 1 1 d .
C25 C -0.1574(10) 0.7532(12) 0.4879(8) 0.086(4) Uani 1 1 d .
H25A H -0.2127 0.7253 0.4732 0.103 Uiso 1 1 calc R
C25' C 0.0667(18) 0.6701(15) -0.2409(8) 0.111(5) Uani 1 1 d .
H25B H 0.0656 0.7191 -0.2868 0.133 Uiso 1 1 calc R
C26 C -0.0311(10) 0.6881(10) 0.4807(7) 0.075(3) Uani 1 1 d .
H26A H -0.0013 0.6186 0.4603 0.090 Uiso 1 1 calc R
C26' C 0.1709(14) 0.6514(14) -0.2076(8) 0.101(5) Uani 1 1 d .
H26B H 0.2358 0.6890 -0.2315 0.121 Uiso 1 1 calc R
C27 C -0.3392(11) 0.9306(14) 0.5211(10) 0.121(6) Uani 1 1 d .
H27A H -0.3843 0.8938 0.5019 0.181 Uiso 1 1 calc R
H27B H -0.3389 1.0079 0.4925 0.181 Uiso 1 1 calc R
H27C H -0.3809 0.9375 0.5724 0.181 Uiso 1 1 calc R
C27' C -0.1411(14) 0.6410(17) -0.2428(9) 0.122(6) Uani 1 1 d .
H27D H -0.1999 0.5963 -0.2117 0.183 Uiso 1 1 calc R
H27E H -0.1089 0.6172 -0.2911 0.183 Uiso 1 1 calc R
H27F H -0.1845 0.7239 -0.2479 0.183 Uiso 1 1 calc R
C31' C 0.4312(10) 0.3484(9) 0.0600(6) 0.016(2) Uani 0.50 1 d PDU
C31 C 0.4935(9) 0.3918(9) 0.4258(6) 0.017(2) Uani 0.50 1 d PDU
C32 C 0.3895(14) 0.4279(16) 0.3956(11) 0.062(5) Uani 0.50 1 d PD
H32A H 0.3273 0.4974 0.4062 0.074 Uiso 0.50 1 calc PR
C32' C 0.3423(18) 0.3195(18) 0.0365(12) 0.073(6) Uani 0.50 1 d PDU
H32B H 0.3072 0.3731 -0.0008 0.088 Uiso 0.50 1 calc PR
C33 C 0.376(2) 0.3623(19) 0.3498(12) 0.079(7) Uani 0.50 1 d PD
H33A H 0.3023 0.3814 0.3326 0.095 Uiso 0.50 1 calc PR
C33' C 0.300(3) 0.217(2) 0.0639(16) 0.105(9) Uani 0.50 1 d PD
H33B H 0.2432 0.1971 0.0459 0.126 Uiso 0.50 1 calc PR
C34 C 0.478(2) 0.266(2) 0.3305(12) 0.081(7) Uani 0.50 1 d PD
H34A H 0.4769 0.2235 0.2961 0.097 Uiso 0.50 1 calc PR
C34' C 0.355(2) 0.149(2) 0.1215(16) 0.111(11) Uani 0.50 1 d PD
H34B H 0.3297 0.0805 0.1454 0.133 Uiso 0.50 1 calc PR
C35 C 0.5819(19) 0.2339(18) 0.3620(11) 0.078(7) Uani 0.50 1 d PD
H35A H 0.6453 0.1649 0.3518 0.093 Uiso 0.50 1 calc PR
C35' C 0.446(2) 0.1744(18) 0.1464(15) 0.097(9) Uani 0.50 1 d PD
H35B H 0.4797 0.1229 0.1848 0.117 Uiso 0.50 1 calc PR
C36 C 0.5953(12) 0.2989(12) 0.4074(9) 0.044(4) Uani 0.50 1 d PD
H36A H 0.6690 0.2808 0.4246 0.052 Uiso 0.50 1 calc PR
C36' C 0.4843(18) 0.2759(15) 0.1144(9) 0.058(5) Uani 0.50 1 d PDU
H36B H 0.5457 0.2939 0.1300 0.070 Uiso 0.50 1 calc PR

loop_
_atom_site_aniso_label
_atom_site_aniso_U_11
_atom_site_aniso_U_22
_atom_site_aniso_U_33
_atom_site_aniso_U_23
_atom_site_aniso_U_13
_atom_site_aniso_U_12
Ir1 0.0282(2) 0.0555(3) 0.0485(3) -0.0220(2) -0.00139(19) -0.0152(2)
Ir1' 0.0536(3) 0.0718(4) 0.0559(4) -0.0258(3) 0.0131(3) -0.0250(3)
N1 0.033(4) 0.055(4) 0.053(5) -0.024(4) -0.001(3) -0.013(3)
N1' 0.061(5) 0.089(7) 0.063(6) -0.031(5) 0.009(4) -0.038(5)
N2 0.026(3) 0.061(5) 0.055(5) -0.021(4) -0.004(3) -0.009(3)
N2' 0.046(4) 0.074(6) 0.062(5) -0.028(4) 0.010(4) -0.027(4)
C1 0.028(4) 0.071(6) 0.063(6) -0.029(5) -0.003(4) -0.012(4)
C1' 0.067(7) 0.091(8) 0.062(7) -0.030(6) 0.002(5) -0.032(6)
C2 0.028(4) 0.069(7) 0.088(8) -0.021(6) 0.003(5) -0.017(4)
C2' 0.063(7) 0.124(10) 0.077(8) -0.053(8) 0.004(6) -0.041(7)
C3 0.036(5) 0.083(8) 0.075(7) -0.022(6) 0.003(5) -0.029(5)
C3' 0.076(8) 0.129(11) 0.081(9) -0.060(8) 0.011(6) -0.044(8)
C4 0.034(4) 0.064(6) 0.059(6) -0.019(5) -0.001(4) -0.017(4)
C4' 0.076(7) 0.098(9) 0.058(7) -0.040(6) 0.018(6) -0.047(7)
C5 0.042(5) 0.070(6) 0.047(5) -0.018(5) 0.006(4) -0.025(4)
C5' 0.045(5) 0.072(7) 0.076(7) -0.028(6) 0.007(5) -0.022(5)
C6 0.038(4) 0.059(5) 0.055(5) -0.020(4) -0.008(4) -0.015(4)
C6' 0.052(6) 0.076(7) 0.068(7) -0.024(6) 0.008(5) -0.029(5)
C7 0.052(5) 0.069(6) 0.053(6) -0.007(5) -0.010(4) -0.020(5)
C7' 0.065(7) 0.082(8) 0.071(8) -0.028(6) 0.010(6) -0.018(6)
C8 0.041(5) 0.072(7) 0.070(7) -0.012(5) -0.016(5) -0.011(5)
C8' 0.046(6) 0.086(8) 0.079(8) -0.031(6) 0.005(5) -0.022(5)
C9 0.040(5) 0.063(6) 0.057(6) -0.022(5) -0.007(4) -0.016(4)
C9' 0.058(6) 0.079(7) 0.071(7) -0.029(6) 0.019(5) -0.035(6)
C10 0.018(4) 0.069(6) 0.064(6) -0.024(5) -0.005(4) -0.013(4)
C10' 0.064(7) 0.097(9) 0.060(7) -0.025(6) 0.010(5) -0.036(6)
C11 0.044(5) 0.072(7) 0.072(7) -0.010(5) -0.004(5) -0.027(5)
C11' 0.057(6) 0.080(7) 0.062(7) -0.025(6) 0.008(5) -0.028(5)
C12 0.082(8) 0.068(8) 0.096(10) -0.012(7) -0.020(7) -0.020(6)
C12' 0.082(8) 0.082(9) 0.107(10) -0.046(8) 0.029(7) -0.037(7)
C13 0.075(9) 0.077(9) 0.147(15) 0.004(10) -0.016(9) -0.022(7)
C13' 0.070(7) 0.096(9) 0.091(9) -0.051(7) 0.030(6) -0.039(7)
C14 0.074(9) 0.099(11) 0.120(13) 0.029(10) -0.009(9) -0.036(8)
C14' 0.069(7) 0.083(9) 0.067(7) -0.034(6) -0.016(6) -0.003(6)
C15 0.088(10) 0.158(15) 0.067(8) -0.011(9) 0.004(7) -0.064(10)
C15' 0.182(18) 0.076(9) 0.103(12) -0.049(9) 0.027(12) -0.037(10)
C16 0.081(8) 0.124(11) 0.074(8) -0.024(8) 0.007(7) -0.052(8)
C16' 0.159(15) 0.091(10) 0.099(11) -0.044(9) 0.059(10) -0.059(10)
C17 0.149(17) 0.147(17) 0.18(2) 0.077(15) 0.004(15) -0.067(14)
C17' 0.091(10) 0.109(11) 0.120(12) -0.072(10) -0.013(9) 0.004(8)
C21 0.030(4) 0.068(6) 0.066(6) -0.017(5) -0.008(4) -0.011(4)
C21' 0.063(6) 0.074(7) 0.065(7) -0.024(6) 0.002(5) -0.029(6)
C22 0.044(5) 0.079(7) 0.093(8) -0.043(6) -0.012(5) -0.012(5)
C22' 0.070(8) 0.123(11) 0.087(9) -0.006(8) -0.018(7) -0.051(8)
C23 0.072(8) 0.071(8) 0.109(10) -0.041(7) -0.007(7) 0.006(6)
C23' 0.089(10) 0.123(12) 0.087(10) -0.023(9) -0.004(8) -0.055(9)
C24 0.033(5) 0.087(8) 0.105(10) -0.024(7) -0.006(6) 0.000(5)
C24' 0.075(8) 0.105(10) 0.084(9) -0.044(8) -0.002(7) -0.022(7)
C25 0.041(6) 0.111(10) 0.116(11) -0.039(8) -0.022(6) -0.016(6)
C25' 0.152(15) 0.125(13) 0.081(10) 0.001(9) -0.049(10) -0.066(12)
C26 0.052(6) 0.078(7) 0.110(10) -0.047(7) -0.025(6) -0.009(5)
C26' 0.108(11) 0.131(12) 0.089(10) -0.018(9) -0.011(8) -0.079(10)
C27 0.043(6) 0.130(13) 0.166(16) -0.027(11) -0.022(8) 0.008(7)
C27' 0.080(9) 0.199(18) 0.108(12) -0.071(12) -0.024(8) -0.030(11)
C31' 0.015(2) 0.015(2) 0.016(2) -0.0029(10) -0.0027(11) -0.0052(11)
C31 0.016(2) 0.017(3) 0.017(3) -0.0024(11) -0.0042(11) -0.0045(11)
C32 0.049(11) 0.062(12) 0.077(14) -0.036(11) -0.001(10) -0.014(9)
C32' 0.078(9) 0.066(9) 0.068(9) -0.010(7) -0.007(7) -0.018(8)
C33 0.082(16) 0.12(2) 0.067(15) -0.033(14) -0.020(12) -0.046(15)
C33' 0.10(2) 0.083(19) 0.14(3) -0.011(18) -0.05(2) -0.035(17)
C34 0.105(19) 0.099(18) 0.056(13) -0.035(13) -0.007(13) -0.044(16)
C34' 0.065(16) 0.081(18) 0.18(3) 0.00(2) -0.012(19) -0.035(14)
C35 0.067(14) 0.067(14) 0.081(16) -0.023(12) 0.017(12) -0.018(11)
C35' 0.052(13) 0.10(2) 0.13(2) -0.031(18) -0.029(15) 0.007(13)
C36 0.035(8) 0.052(10) 0.053(10) -0.021(8) -0.003(7) -0.023(7)
C36' 0.058(5) 0.058(5) 0.059(5) -0.0094(13) -0.0135(15) -0.0158(16)

loop_
_atom_type_symbol
_atom_type_description
_atom_type_scat_dispersion_real
_atom_type_scat_dispersion_imag
_atom_type_scat_source
C C 0.0033 0.0016 'International Tables Vol C Tables 4.2.6.8 and 6.1.1.4'
H H 0.0000 0.0000 'International Tables Vol C Tables 4.2.6.8 and 6.1.1.4'
N N 0.0061 0.0033 'International Tables Vol C Tables 4.2.6.8 and 6.1.1.4'
Ir Ir -1.4442 7.9887 'International Tables Vol C Tables 4.2.6.8 and 6.1.1.4'

loop_
_geom_angle_atom_site_label_1
_geom_angle_atom_site_label_2
_geom_angle_atom_site_label_3
_geom_angle
_geom_angle_site_symmetry_1
_geom_angle_site_symmetry_3
N1 Ir1 N1 180.0(4) . 2_666
N1 Ir1 N2 89.4(3) . .
N1 Ir1 N2 90.6(3) 2_666 .
N1 Ir1 N2 90.6(3) . 2_666
N1 Ir1 N2 89.4(3) 2_666 2_666
N2 Ir1 N2 180.0(4) . 2_666
N1 Ir1 C31 89.5(3) . 2_666
N1 Ir1 C31 90.5(3) 2_666 2_666
N2 Ir1 C31 89.5(3) . 2_666
N2 Ir1 C31 90.5(3) 2_666 2_666
N1 Ir1 C31 90.5(3) . .
N1 Ir1 C31 89.5(3) 2_666 .
N2 Ir1 C31 90.5(3) . .
N2 Ir1 C31 89.5(3) 2_666 .
C31 Ir1 C31 180.000(1) 2_666 .
N2' Ir1' N2' 180.0(3) 2_665 .
N2' Ir1' N1' 89.0(4) 2_665 .
N2' Ir1' N1' 91.0(4) . .
N2' Ir1' N1' 91.0(4) 2_665 2_665
N2' Ir1' N1' 89.0(4) . 2_665
N1' Ir1' N1' 180.0(5) . 2_665
N2' Ir1' C31' 89.6(4) 2_665 2_665
N2' Ir1' C31' 90.4(4) . 2_665
N1' Ir1' C31' 89.6(4) . 2_665
N1' Ir1' C31' 90.4(4) 2_665 2_665
N2' Ir1' C31' 90.4(4) 2_665 .
N2' Ir1' C31' 89.6(4) . .
N1' Ir1' C31' 90.4(4) . .
N1' Ir1' C31' 89.6(4) 2_665 .
C31' Ir1' C31' 180.0(6) 2_665 .
C4 N1 C1 107.7(7) . .
C4 N1 Ir1 127.1(6) . .
C1 N1 Ir1 125.2(6) . .
C1' N1' C4' 107.9(9) . .
C1' N1' Ir1' 128.0(7) . .
C4' N1' Ir1' 124.1(8) . .
C9 N2 C6 106.6(8) . .
C9 N2 Ir1 126.4(6) . .
C6 N2 Ir1 127.0(5) . .
C6' N2' C9' 107.8(9) . .
C6' N2' Ir1' 126.2(7) . .
C9' N2' Ir1' 125.9(7) . .
C10 C1 N1 126.5(8) 2_666 .
C10 C1 C2 126.5(8) 2_666 .
N1 C1 C2 106.9(9) . .
N1' C1' C10' 126.0(10) . 2_665
N1' C1' C2' 108.9(10) . .
C10' C1' C2' 124.8(11) 2_665 .
C3 C2 C1 109.1(8) . .
C3' C2' C1' 108.4(11) . .
C2 C3 C4 107.3(9) . .
C2' C3' C4' 106.6(11) . .
N1 C4 C5 127.7(8) . .
N1 C4 C3 108.9(8) . .
C5 C4 C3 123.4(9) . .
N1' C4' C5' 127.3(10) . .
N1' C4' C3' 108.3(11) . .
C5' C4' C3' 124.3(11) . .
C4 C5 C6 123.3(9) . .
C4 C5 C11 119.4(8) . .
C6 C5 C11 117.3(9) . .
C6' C5' C4' 124.2(10) . .
C6' C5' C11' 118.2(10) . .
C4' C5' C11' 117.6(10) . .
N2 C6 C5 125.6(8) . .
N2 C6 C7 109.8(8) . .
C5 C6 C7 124.6(9) . .
N2' C6' C5' 126.8(10) . .
N2' C6' C7' 108.4(10) . .
C5' C6' C7' 124.7(10) . .
C8 C7 C6 107.2(9) . .
C8' C7' C6' 107.5(10) . .
C7 C8 C9 106.7(8) . .
C7' C8' C9' 108.1(11) . .
N2 C9 C10 125.6(9) . .
N2 C9 C8 109.7(8) . .
C10 C9 C8 124.7(8) . .
C10' C9' N2' 127.2(11) . .
C10' C9' C8' 124.7(12) . .
N2' C9' C8' 108.0(10) . .
C1 C10 C9 125.5(8) 2_666 .
C1 C10 C21 116.9(8) 2_666 .
C9 C10 C21 117.6(9) . .
C9' C10' C1' 123.4(11) . 2_665
C9' C10' C21' 118.4(11) . .
C1' C10' C21' 118.2(10) 2_665 .
C12 C11 C16 118.4(11) . .
C12 C11 C5 121.0(11) . .
C16 C11 C5 120.4(11) . .
C12' C11' C16' 116.5(11) . .
C12' C11' C5' 121.7(11) . .
C16' C11' C5' 121.8(10) . .
C11 C12 C13 120.2(14) . .
C11' C12' C13' 120.9(12) . .
C14 C13 C12 121.4(15) . .
C14' C13' C12' 121.6(11) . .
C15 C14 C13 117.7(14) . .
C15 C14 C17 120.8(19) . .
C13 C14 C17 121.4(19) . .
C13' C14' C15' 118.6(11) . .
C13' C14' C17' 120.6(12) . .
C15' C14' C17' 120.7(13) . .
C14 C15 C16 123.2(15) . .
C14' C15' C16' 119.5(14) . .
C11 C16 C15 118.9(14) . .
C11' C16' C15' 122.8(13) . .
C22 C21 C26 118.5(9) . .
C22 C21 C10 121.6(9) . .
C26 C21 C10 119.9(9) . .
C26' C21' C22' 117.5(12) . .
C26' C21' C10' 124.0(11) . .
C22' C21' C10' 118.5(11) . .
C21 C22 C23 122.1(10) . .
C23' C22' C21' 122.2(13) . .
C22 C23 C24 120.2(11) . .
C22' C23' C24' 121.3(13) . .
C25 C24 C23 118.0(10) . .
C25 C24 C27 123.2(13) . .
C23 C24 C27 118.7(13) . .
C25' C24' C23' 117.5(14) . .
C25' C24' C27' 120.6(15) . .
C23' C24' C27' 121.9(14) . .
C24 C25 C26 122.5(11) . .
C24' C25' C26' 121.3(14) . .
C25 C26 C21 118.6(10) . .
C21' C26' C25' 120.1(13) . .
C36' C31' C32' 120.4(15) . .
C36' C31' Ir1' 120.1(10) . .
C32' C31' Ir1' 119.1(10) . .
C36 C31 C32 123.7(13) . .
C36 C31 Ir1 119.2(9) . .
C32 C31 Ir1 116.8(9) . .
C31 C32 C33 120.5(16) . .
C31' C32' C33' 125.5(19) . .
C32 C33 C34 116.7(18) . .
C34' C33' C32' 111(2) . .
C35 C34 C33 120.3(19) . .
C33' C34' C35' 125(2) . .
C36 C35 C34 122.7(18) . .
C36' C35' C34' 120(2) . .
C31 C36 C35 115.4(14) . .
C31' C36' C35' 118.1(18) . .

loop_
_geom_bond_atom_site_label_1
_geom_bond_atom_site_label_2
_geom_bond_distance
_geom_bond_site_symmetry_2
Ir1 N1 2.034(7) .
Ir1 N1 2.034(7) 2_666
Ir1 N2 2.036(7) .
Ir1 N2 2.036(7) 2_666
Ir1 C31 2.168(11) 2_666
Ir1 C31 2.168(11) .
Ir1' N2' 2.033(8) 2_665
Ir1' N2' 2.033(8) .
Ir1' N1' 2.054(9) .
Ir1' N1' 2.054(9) 2_665
Ir1' C31' 2.147(11) 2_665
Ir1' C31' 2.147(11) .
N1 C4 1.349(12) .
N1 C1 1.405(11) .
N1' C1' 1.336(14) .
N1' C4' 1.375(13) .
N2 C9 1.367(11) .
N2 C6 1.373(12) .
N2' C6' 1.369(13) .
N2' C9' 1.398(15) .
C1 C10 1.358(13) 2_666
C1 C2 1.441(13) .
C1' C10' 1.414(15) 2_665
C1' C2' 1.427(15) .
C2 C3 1.317(14) .
C2' C3' 1.331(17) .
C3 C4 1.459(12) .
C3' C4' 1.437(16) .
C4 C5 1.381(13) .
C4' C5' 1.426(16) .
C5 C6 1.427(12) .
C5 C11 1.486(13) .
C5' C6' 1.376(15) .
C5' C11' 1.485(14) .
C6 C7 1.434(13) .
C6' C7' 1.452(16) .
C7 C8 1.356(13) .
C7' C8' 1.353(16) .
C8 C9 1.447(14) .
C8' C9' 1.435(15) .
C9 C10 1.415(13) .
C9' C10' 1.376(15) .
C10 C1 1.358(13) 2_666
C10 C21 1.507(11) .
C10' C1' 1.414(15) 2_665
C10' C21' 1.475(16) .
C11 C12 1.362(16) .
C11 C16 1.388(16) .
C11' C12' 1.339(15) .
C11' C16' 1.362(17) .
C12 C13 1.420(18) .
C12' C13' 1.404(15) .
C13 C14 1.37(2) .
C13' C14' 1.325(17) .
C14 C15 1.32(2) .
C14 C17 1.504(19) .
C14' C15' 1.351(19) .
C14' C17' 1.530(15) .
C15 C16 1.419(18) .
C15' C16' 1.385(18) .
C21 C22 1.339(14) .
C21 C26 1.414(13) .
C21' C26' 1.304(17) .
C21' C22' 1.400(15) .
C22 C23 1.381(15) .
C22' C23' 1.332(18) .
C23 C24 1.383(18) .
C23' C24' 1.355(19) .
C24 C25 1.355(17) .
C24 C27 1.500(14) .
C24' C25' 1.344(19) .
C24' C27' 1.527(18) .
C25 C26 1.382(14) .
C25' C26' 1.43(2) .
C31' C36' 1.342(9) .
C31' C32' 1.376(10) .
C31 C36 1.357(9) .
C31 C32 1.365(9) .
C32 C33 1.375(10) .
C32' C33' 1.388(10) .
C33 C34 1.385(10) .
C33' C34' 1.382(10) .
C34 C35 1.381(10) .
C34' C35' 1.383(10) .
C35 C36 1.362(10) .
C35' C36' 1.370(10) .
